data_4115037
loop_
_publ_author_name
'Julie B. King'
'Mason R. Haneline'
'Mitsukimi Tsunoda'
'Fran\,cois P. Gabba\"i'

_publ_section_title
;
 Dimerization of the Trinuclear Mercury(II) Complex
 [(o-C6F4Hg)3.\m3-acetone] via Mercurophilic Interactions
;
_journal_name_full 'Journal of the American Chemical Society'
_journal_page_first 9350
_journal_page_last 9351
_journal_paper_doi 10.1021/ja0268534
_journal_volume 124
_journal_year 2002
_chemical_formula_sum 'C21 H6 F12 Hg3 O'
_chemical_formula_weight 1104.03
_chemical_name_common 'trimeric perfluro-ortho-phenylenemercury + acetone '
_chemical_name_systematic
; 
 ? 
;
_space_group_IT_number 2
_symmetry_cell_setting triclinic
_symmetry_space_group_name_Hall '-P 1'
_symmetry_space_group_name_H-M 'P -1'
_atom_sites_solution_hydrogens geom
_atom_sites_solution_primary direct
_atom_sites_solution_secondary difmap
_audit_creation_method SHELXL-97
_cell_angle_alpha 77.88(3)
_cell_angle_beta 71.68(3)
_cell_angle_gamma 68.17(3)
_cell_formula_units_Z 2
_cell_length_a 10.601(2)
_cell_length_b 10.910(2)
_cell_length_c 11.259(2)
_cell_measurement_temperature 293(2)
_cell_volume 1141.1(5)
_computing_cell_refinement 'Bruker XSCANS'
_computing_data_collection 'Bruker XSCANS'
_computing_data_reduction 'Bruker SHELXTL'
_computing_molecular_graphics 'Bruker SHELXTL'
_computing_publication_material 'Bruker SHELXTL'
_computing_structure_refinement 'SHELXL-97 (Sheldrick, 1997)'
_computing_structure_solution 'SHELXS-97 (Sheldrick, 1990)'
_diffrn_ambient_temperature 293(2)
_diffrn_measured_fraction_theta_full 0.991
_diffrn_measured_fraction_theta_max 0.991
_diffrn_measurement_device_type 'Bruker P4'
_diffrn_measurement_method '\w scans'
_diffrn_radiation_monochromator graphite
_diffrn_radiation_source 'fine-focus sealed tube'
_diffrn_radiation_type MoK\a
_diffrn_radiation_wavelength 0.71073
_diffrn_reflns_av_R_equivalents 0.0401
_diffrn_reflns_av_sigmaI/netI 0.0394
_diffrn_reflns_limit_h_max 12
_diffrn_reflns_limit_h_min -12
_diffrn_reflns_limit_k_max 12
_diffrn_reflns_limit_k_min -12
_diffrn_reflns_limit_l_max 12
_diffrn_reflns_limit_l_min -12
_diffrn_reflns_number 9956
_diffrn_reflns_theta_full 24.00
_diffrn_reflns_theta_max 24.00
_diffrn_reflns_theta_min 1.92
_exptl_absorpt_coefficient_mu 20.243
_exptl_absorpt_correction_type SADABS
_exptl_absorpt_process_details 'Tmin/Tmax = 0.3836'
_exptl_crystal_colour colorless
_exptl_crystal_density_diffrn 3.213
_exptl_crystal_description square
_exptl_crystal_F_000 976
_exptl_crystal_size_max 0.3
_exptl_crystal_size_mid 0.2
_exptl_crystal_size_min 0.1
_refine_diff_density_max 3.328
_refine_diff_density_min -3.213
_refine_diff_density_rms 0.399
_refine_ls_extinction_method none
_refine_ls_goodness_of_fit_ref 1.031
_refine_ls_hydrogen_treatment mixed
_refine_ls_matrix_type full
_refine_ls_number_parameters 334
_refine_ls_number_reflns 3563
_refine_ls_number_restraints 0
_refine_ls_restrained_S_all 1.031
_refine_ls_R_factor_all 0.0676
_refine_ls_R_factor_gt 0.0589
_refine_ls_shift/su_max 0.001
_refine_ls_shift/su_mean 0.000
_refine_ls_structure_factor_coef Fsqd
_refine_ls_weighting_details 'calc w=1/[\s^2^(Fo^2^)+(0.0850P)^2^+25.0000P] where P=(Fo^2^+2Fc^2^)/3'
_refine_ls_weighting_scheme calc
_refine_ls_wR_factor_gt 0.1422
_refine_ls_wR_factor_ref 0.1488
_reflns_number_gt 2955
_reflns_number_total 3563
_reflns_threshold_expression >2sigma(I)
_cod_data_source_file ja0268534_s1.cif
_cod_data_source_block trimeric_perfluro-ortho-phenylenemercury_+_acetone
_cod_original_cell_volume 1141.1(4)
_cod_original_sg_symbol_H-M P-1
_cod_database_code 4115037

loop_
_symmetry_equiv_pos_as_xyz
'x, y, z'
'-x, -y, -z'

loop_
_atom_site_label
_atom_site_type_symbol
_atom_site_fract_x
_atom_site_fract_y
_atom_site_fract_z
_atom_site_U_iso_or_equiv
_atom_site_adp_type
_atom_site_occupancy
_atom_site_symmetry_multiplicity
_atom_site_calc_flag
_atom_site_refinement_flags
Hg1 Hg 0.56617(7) 1.01336(6) 0.78716(6) 0.0433(2) Uani 1 1 d .
Hg2 Hg 0.48293(7) 1.24965(6) 0.52714(6) 0.0447(2) Uani 1 1 d .
Hg3 Hg 0.29919(7) 1.00935(6) 0.65968(6) 0.0417(2) Uani 1 1 d .
F3 F 0.1864(12) 0.7766(11) 0.8199(11) 0.064(3) Uani 1 1 d .
F4 F 0.2594(12) 0.5996(11) 1.0125(11) 0.067(3) Uani 1 1 d .
F5 F 0.4671(13) 0.6002(10) 1.1049(10) 0.063(3) Uani 1 1 d .
F6 F 0.6017(13) 0.7785(12) 1.0064(10) 0.066(3) Uani 1 1 d .
F9 F 0.8233(12) 1.0512(12) 0.8433(12) 0.068(3) Uani 1 1 d .
F10 F 0.9596(12) 1.2251(14) 0.7448(13) 0.078(4) Uani 1 1 d .
F11 F 0.8928(12) 1.4123(12) 0.5509(13) 0.073(3) Uani 1 1 d .
F12 F 0.6807(12) 1.4252(11) 0.4633(12) 0.072(3) Uani 1 1 d .
F15 F 0.3683(12) 1.4092(10) 0.2962(10) 0.060(3) Uani 1 1 d .
F16 F 0.1719(15) 1.4083(12) 0.1979(11) 0.081(4) Uani 1 1 d .
F17 F 0.0293(13) 1.2289(12) 0.2981(11) 0.070(3) Uani 1 1 d .
F18 F 0.0922(12) 1.0567(11) 0.4983(10) 0.060(3) Uani 1 1 d .
O1 O 0.2948(13) 1.2233(12) 0.7647(11) 0.052(3) Uani 1 1 d .
C1 C 0.4549(18) 0.8800(15) 0.8622(15) 0.041(4) Uani 1 1 d .
C2 C 0.3512(19) 0.8782(16) 0.8115(15) 0.044(4) Uani 1 1 d .
C3 C 0.2868(19) 0.7824(18) 0.8642(16) 0.048(4) Uani 1 1 d .
C4 C 0.328(2) 0.6874(16) 0.9612(18) 0.053(5) Uani 1 1 d .
C5 C 0.427(2) 0.6906(17) 1.0121(16) 0.055(5) Uani 1 1 d .
C6 C 0.4927(19) 0.7828(16) 0.9578(16) 0.044(4) Uani 1 1 d .
C7 C 0.6390(18) 1.2430(16) 0.6064(17) 0.047(4) Uani 1 1 d .
C8 C 0.6739(17) 1.1490(16) 0.7046(16) 0.041(4) Uani 1 1 d .
C9 C 0.782(2) 1.1441(18) 0.7464(18) 0.055(5) Uani 1 1 d .
C10 C 0.859(2) 1.231(2) 0.6977(19) 0.056(5) Uani 1 1 d .
C11 C 0.817(2) 1.3275(18) 0.606(2) 0.063(6) Uani 1 1 d .
C12 C 0.717(2) 1.3290(17) 0.5556(17) 0.051(5) Uani 1 1 d .
C13 C 0.264(2) 1.1411(17) 0.5058(16) 0.050(4) Uani 1 1 d .
C14 C 0.335(2) 1.2366(16) 0.4517(15) 0.046(4) Uani 1 1 d .
C15 C 0.298(2) 1.3212(15) 0.3501(16) 0.048(5) Uani 1 1 d .
C16 C 0.205(2) 1.3198(18) 0.2973(16) 0.060(5) Uani 1 1 d .
C17 C 0.127(2) 1.229(2) 0.3500(19) 0.063(5) Uani 1 1 d .
C18 C 0.1655(17) 1.1445(15) 0.4474(16) 0.038(4) Uani 1 1 d .
C01 C 0.2041(17) 1.2941(17) 0.8396(15) 0.043(4) Uani 1 1 d .
C02 C 0.112(2) 1.237(3) 0.953(2) 0.081(7) Uani 1 1 d .
H02A H 0.1358 1.1442 0.9480 0.122 Uiso 1 1 calc R
H02B H 0.0153 1.2820 0.9533 0.122 Uiso 1 1 calc R
H02C H 0.1281 1.2494 1.0282 0.122 Uiso 1 1 calc R
C03 C 0.186(4) 1.439(2) 0.829(3) 0.118(12) Uani 1 1 d .
H03A H 0.2513 1.4607 0.7533 0.178 Uiso 1 1 calc R
H03B H 0.2049 1.4565 0.9003 0.178 Uiso 1 1 calc R
H03C H 0.0919 1.4909 0.8253 0.178 Uiso 1 1 calc R

loop_
_atom_site_aniso_label
_atom_site_aniso_U_11
_atom_site_aniso_U_22
_atom_site_aniso_U_33
_atom_site_aniso_U_23
_atom_site_aniso_U_13
_atom_site_aniso_U_12
Hg1 0.0442(4) 0.0341(4) 0.0500(4) -0.0071(3) -0.0075(3) -0.0136(3)
Hg2 0.0518(5) 0.0358(4) 0.0469(4) -0.0086(3) -0.0047(3) -0.0192(3)
Hg3 0.0466(4) 0.0335(4) 0.0442(4) -0.0048(3) -0.0076(3) -0.0155(3)
F3 0.059(7) 0.063(7) 0.081(8) 0.001(6) -0.014(6) -0.039(6)
F4 0.065(7) 0.051(6) 0.076(7) 0.008(5) -0.001(6) -0.029(6)
F5 0.084(8) 0.039(5) 0.054(6) 0.005(5) -0.016(6) -0.014(5)
F6 0.078(8) 0.077(8) 0.047(6) -0.011(5) 0.007(6) -0.046(7)
F9 0.051(7) 0.072(8) 0.082(8) -0.017(6) -0.016(6) -0.017(6)
F10 0.047(7) 0.093(9) 0.110(10) -0.030(8) -0.017(7) -0.032(7)
F11 0.050(7) 0.063(7) 0.110(10) -0.031(7) -0.002(6) -0.026(6)
F12 0.062(8) 0.052(6) 0.092(9) 0.006(6) 0.003(6) -0.032(6)
F15 0.074(8) 0.044(6) 0.052(6) -0.003(5) -0.003(5) -0.019(5)
F16 0.111(10) 0.065(8) 0.060(7) 0.012(6) -0.046(7) -0.012(7)
F17 0.064(8) 0.075(8) 0.075(8) -0.011(6) -0.038(6) -0.008(6)
F18 0.059(7) 0.059(6) 0.064(7) -0.017(5) -0.006(5) -0.025(5)
O1 0.055(8) 0.045(7) 0.052(7) -0.014(6) -0.006(6) -0.014(6)
C1 0.045(10) 0.030(8) 0.040(8) -0.007(7) -0.016(8) 0.003(7)
C2 0.048(10) 0.034(8) 0.038(9) -0.008(7) 0.004(8) -0.010(8)
C3 0.049(11) 0.058(11) 0.047(10) -0.010(8) -0.013(8) -0.025(9)
C4 0.059(12) 0.030(9) 0.061(11) 0.005(8) -0.011(10) -0.012(8)
C5 0.059(12) 0.032(9) 0.041(9) -0.002(7) 0.007(9) 0.003(8)
C6 0.052(11) 0.032(8) 0.049(10) -0.013(7) -0.012(8) -0.010(8)
C7 0.039(10) 0.036(9) 0.062(11) -0.026(8) 0.012(8) -0.019(8)
C8 0.034(9) 0.036(9) 0.048(9) -0.019(7) -0.006(7) -0.001(7)
C9 0.044(11) 0.046(10) 0.059(11) -0.002(9) 0.000(9) -0.011(9)
C10 0.052(12) 0.056(12) 0.065(12) -0.036(10) 0.005(10) -0.024(10)
C11 0.063(13) 0.037(10) 0.102(16) -0.022(10) -0.006(12) -0.036(10)
C12 0.047(11) 0.036(9) 0.051(10) -0.010(8) 0.011(9) -0.010(8)
C13 0.059(12) 0.041(9) 0.045(9) -0.014(7) -0.010(8) -0.010(9)
C14 0.058(11) 0.036(9) 0.042(9) -0.019(7) -0.001(8) -0.014(8)
C15 0.068(13) 0.027(8) 0.041(9) -0.002(7) 0.009(9) -0.026(8)
C16 0.088(16) 0.044(10) 0.035(9) -0.008(8) -0.010(10) -0.009(10)
C17 0.055(13) 0.073(14) 0.061(12) -0.022(11) -0.007(10) -0.022(11)
C18 0.033(9) 0.030(8) 0.055(10) -0.015(7) -0.007(8) -0.011(7)
C01 0.034(9) 0.048(10) 0.045(9) -0.011(8) -0.019(8) 0.000(8)
C02 0.066(15) 0.13(2) 0.057(13) -0.026(13) -0.002(11) -0.041(15)
C03 0.17(3) 0.058(15) 0.10(2) -0.019(14) -0.05(2) 0.006(17)

loop_
_atom_type_symbol
_atom_type_description
_atom_type_scat_dispersion_real
_atom_type_scat_dispersion_imag
_atom_type_scat_source
C C 0.0033 0.0016 'International Tables Vol C Tables 4.2.6.8 and 6.1.1.4'
H H 0.0000 0.0000 'International Tables Vol C Tables 4.2.6.8 and 6.1.1.4'
O O 0.0106 0.0060 'International Tables Vol C Tables 4.2.6.8 and 6.1.1.4'
F F 0.0171 0.0103 'International Tables Vol C Tables 4.2.6.8 and 6.1.1.4'
Hg Hg -2.3894 9.2266 'International Tables Vol C Tables 4.2.6.8 and 6.1.1.4'

loop_
_geom_angle_atom_site_label_1
_geom_angle_atom_site_label_2
_geom_angle_atom_site_label_3
_geom_angle
C1 Hg1 C8 177.3(6)
C1 Hg1 O1 88.1(5)
C8 Hg1 O1 90.4(5)
C14 Hg2 C7 174.5(7)
C14 Hg2 O1 86.5(5)
C7 Hg2 O1 92.7(5)
C13 Hg3 C2 175.2(8)
C13 Hg3 O1 86.3(5)
C2 Hg3 O1 91.8(5)
C01 O1 Hg3 131.4(12)
C01 O1 Hg2 138.2(12)
Hg3 O1 Hg2 80.4(3)
C01 O1 Hg1 131.1(11)
Hg3 O1 Hg1 76.0(3)
Hg2 O1 Hg1 75.9(3)
C6 C1 C2 118.5(16)
C6 C1 Hg1 119.4(13)
C2 C1 Hg1 121.8(12)
C3 C2 C1 117.8(16)
C3 C2 Hg3 120.8(14)
C1 C2 Hg3 121.3(12)
F3 C3 C2 120.3(16)
F3 C3 C4 118.2(17)
C2 C3 C4 121.4(17)
F4 C4 C5 119.5(17)
F4 C4 C3 119.5(18)
C5 C4 C3 120.8(17)
F5 C5 C4 121.5(18)
F5 C5 C6 121(2)
C4 C5 C6 117.6(17)
C5 C6 C1 123.6(17)
C5 C6 F6 116.8(16)
C1 C6 F6 119.7(15)
C8 C7 C12 118.3(18)
C8 C7 Hg2 121.4(12)
C12 C7 Hg2 120.2(15)
C9 C8 C7 118.7(17)
C9 C8 Hg1 119.5(13)
C7 C8 Hg1 121.8(13)
C8 C9 F9 121.5(17)
C8 C9 C10 123.7(19)
F9 C9 C10 114.8(18)
F10 C10 C11 122.1(18)
F10 C10 C9 121(2)
C11 C10 C9 116.4(19)
C12 C11 C10 121.3(17)
C12 C11 F11 119(2)
C10 C11 F11 119.2(19)
C11 C12 F12 119.2(17)
C11 C12 C7 121.2(19)
F12 C12 C7 119.2(18)
C18 C13 C14 115.2(16)
C18 C13 Hg3 120.9(14)
C14 C13 Hg3 123.9(14)
C15 C14 C13 117.6(17)
C15 C14 Hg2 121.4(14)
C13 C14 Hg2 121.0(13)
C16 C15 F15 117.3(17)
C16 C15 C14 125.0(17)
F15 C15 C14 117.5(18)
C15 C16 F16 121.6(19)
C15 C16 C17 119.9(17)
F16 C16 C17 118(2)
F17 C17 C18 124.8(19)
F17 C17 C16 120.3(19)
C18 C17 C16 114.9(18)
C17 C18 F18 115.4(15)
C17 C18 C13 127.3(17)
F18 C18 C13 117.2(15)
O1 C01 C03 121(2)
O1 C01 C02 120.6(18)
C03 C01 C02 118(2)

loop_
_geom_bond_atom_site_label_1
_geom_bond_atom_site_label_2
_geom_bond_distance
Hg1 C1 2.086(18)
Hg1 C8 2.091(18)
Hg1 O1 2.983(12)
Hg2 C14 2.065(19)
Hg2 C7 2.085(19)
Hg2 O1 2.822(12)
Hg3 C13 2.042(18)
Hg3 C2 2.061(17)
Hg3 O1 2.810(12)
F3 C3 1.33(2)
F4 C4 1.34(2)
F5 C5 1.34(2)
F6 C6 1.41(2)
F9 C9 1.38(2)
F10 C10 1.30(2)
F11 C11 1.37(2)
F12 C12 1.35(2)
F15 C15 1.361(19)
F16 C16 1.36(2)
F17 C17 1.34(2)
F18 C18 1.375(19)
O1 C01 1.201(19)
C1 C6 1.39(2)
C1 C2 1.40(2)
C2 C3 1.39(2)
C3 C4 1.39(3)
C4 C5 1.36(3)
C5 C6 1.37(3)
C7 C8 1.38(3)
C7 C12 1.39(2)
C8 C9 1.35(3)
C9 C10 1.39(3)
C10 C11 1.36(3)
C11 C12 1.35(3)
C13 C18 1.38(2)
C13 C14 1.43(3)
C14 C15 1.37(3)
C15 C16 1.31(3)
C16 C17 1.43(3)
C17 C18 1.34(3)
C01 C03 1.50(3)
C01 C02 1.51(3)
